data_8105609
loop_
_publ_author_name
'Liu, Yang'
'Zheng, Xiao-Yuan'
'Qin, Liu-Lei'
'Zhu, Chun-Li'
'Liu, Zunqi'

_publ_section_title
;
 Crystal structure of citric acid--acetonitrile (1/1), C8H11NO7
;
_journal_issue 2
_journal_name_full 'Zeitschrift f\"ur Kristallographie - New Crystal Structures'
_journal_page_first 255
_journal_page_last 256
_journal_paper_doi 10.1515/ncrs-2018-0290
_journal_volume 234
_journal_year 2019
_chemical_formula_moiety 'C6 H8 O7, C2 H3 N'
_chemical_formula_sum 'C8 H11 N O7'
_chemical_formula_weight 233.18
_space_group_crystal_system triclinic
_space_group_IT_number 2
_space_group_name_Hall '-P 1'
_space_group_name_H-M_alt 'P -1'
_atom_sites_solution_hydrogens geom
_atom_sites_solution_primary direct
_cell_angle_alpha 110.297(2)
_cell_angle_beta 101.342(3)
_cell_angle_gamma 104.701(2)
_cell_formula_units_Z 2
_cell_length_a 5.5944(13)
_cell_length_b 10.402(3)
_cell_length_c 10.666(3)
_cell_measurement_reflns_used 3926
_cell_measurement_temperature 293(2)
_cell_measurement_theta_max 27.454
_cell_measurement_theta_min 2.228
_cell_volume 534.6(2)
_computing_cell_refinement 'SAINT v8.27A (Bruker, 2012) [4]'
_computing_data_reduction 'SAINT v8.27A (Bruker, 2012) [4]'
_computing_molecular_graphics 'Olex2 (Dolomanov et al., 2009) [1]'
_computing_publication_material 'Olex2 (Dolomanov et al., 2009) [1]'
_computing_structure_refinement 'ShelXL (Sheldrick, 2015) [3]'
_computing_structure_solution 'ShelXS (Sheldrick, 2008) [2]'
_diffrn_ambient_temperature 293(2)
_diffrn_measured_fraction_theta_full 0.994
_diffrn_measured_fraction_theta_max 0.994
_diffrn_measurement_device_type 'CCD area detector'
_diffrn_measurement_method 'phi and omega scans'
_diffrn_radiation_monochromator graphite
_diffrn_radiation_type MoK\a
_diffrn_radiation_wavelength 0.71073
_diffrn_reflns_av_R_equivalents 0.0143
_diffrn_reflns_av_unetI/netI 0.0150
_diffrn_reflns_Laue_measured_fraction_full 0.994
_diffrn_reflns_Laue_measured_fraction_max 0.994
_diffrn_reflns_limit_h_max 6
_diffrn_reflns_limit_h_min -6
_diffrn_reflns_limit_k_max 12
_diffrn_reflns_limit_k_min -12
_diffrn_reflns_limit_l_max 12
_diffrn_reflns_limit_l_min -12
_diffrn_reflns_number 4273
_diffrn_reflns_point_group_measured_fraction_full 0.994
_diffrn_reflns_point_group_measured_fraction_max 0.994
_diffrn_reflns_theta_full 25.098
_diffrn_reflns_theta_max 25.098
_diffrn_reflns_theta_min 3.684
_exptl_absorpt_coefficient_mu 0.129
_exptl_absorpt_correction_T_max 0.9746
_exptl_absorpt_correction_T_min 0.9721
_exptl_absorpt_correction_type multi-scan
_exptl_absorpt_process_details sadabs
_exptl_crystal_colour yellow
_exptl_crystal_colour_primary yellow
_exptl_crystal_density_diffrn 1.448
_exptl_crystal_density_method 'not measured'
_exptl_crystal_description block
_exptl_crystal_F_000 244
_exptl_crystal_size_max 0.22
_exptl_crystal_size_mid 0.21
_exptl_crystal_size_min 0.2
_refine_diff_density_max 0.245
_refine_diff_density_min -0.171
_refine_diff_density_rms 0.034
_refine_ls_extinction_coef 0.132(8)
_refine_ls_extinction_expression Fc^*^=kFc[1+0.001xFc^2^\l^3^/sin(2\q)]^-1/4^
_refine_ls_extinction_method 'SHELXL-2018/3 (Sheldrick 2018)'
_refine_ls_goodness_of_fit_ref 1.068
_refine_ls_hydrogen_treatment constr
_refine_ls_matrix_type full
_refine_ls_number_parameters 151
_refine_ls_number_reflns 1900
_refine_ls_number_restraints 0
_refine_ls_restrained_S_all 1.068
_refine_ls_R_factor_all 0.0337
_refine_ls_R_factor_gt 0.0318
_refine_ls_shift/su_max 0.000
_refine_ls_shift/su_mean 0.000
_refine_ls_structure_factor_coef Fsqd
_refine_ls_weighting_details 'w=1/[\s^2^(Fo^2^)+(0.0343P)^2^+0.1932P] where P=(Fo^2^+2Fc^2^)/3'
_refine_ls_weighting_scheme calc
_refine_ls_wR_factor_gt 0.0816
_refine_ls_wR_factor_ref 0.0833
_reflns_Friedel_coverage 0.000
_reflns_Friedel_fraction_full .
_reflns_Friedel_fraction_max .
_reflns_number_gt 1791
_reflns_number_total 1900
_reflns_threshold_expression 'I > 2\s(I)'
_cod_data_source_file suppl_ncrs-2018-0290_suppl.cif
_cod_data_source_block exp_1115
_cod_database_code 8105609
_shelx_space_group_comment
;
The symmetry employed for this shelxl refinement is uniquely defined
by the following loop, which should always be used as a source of
symmetry information in preference to the above space-group names.
They are only intended as comments.
;
_shelx_estimated_absorpt_t_max 0.975
_shelx_estimated_absorpt_t_min 0.972
_olex2_refinement_description
;
1. Fixed Uiso
 At 1.2 times of:
  All C(H,H) groups
 At 1.5 times of:
  All C(H,H,H) groups, All O(H) groups
2.a Secondary CH2 refined with riding coordinates:
 C2(H2A,H2B), C5(H5A,H5B)
2.b Idealised Me refined as rotating group:
 C8(H8A,H8B,H8C)
2.c Idealised tetrahedral OH refined as rotating group:
 O2(H2), O3(H3), O4(H4), O7(H7)
;

loop_
_space_group_symop_operation_xyz
'x, y, z'
'-x, -y, -z'

loop_
_atom_site_label
_atom_site_type_symbol
_atom_site_fract_x
_atom_site_fract_y
_atom_site_fract_z
_atom_site_U_iso_or_equiv
_atom_site_adp_type
_atom_site_occupancy
_atom_site_site_symmetry_order
_atom_site_calc_flag
_atom_site_refinement_flags_posn
_atom_site_refinement_flags_adp
_atom_site_refinement_flags_occupancy
_atom_site_disorder_assembly
_atom_site_disorder_group
O1 O 0.6344(3) -0.17007(13) 0.11160(12) 0.0530(3) Uani 1 1 d . . . . .
C1 C 0.5393(3) -0.18198(14) 0.20076(13) 0.0311(3) Uani 1 1 d . . . . .
N1 N -0.1228(4) 0.55783(19) 0.1767(2) 0.0725(5) Uani 1 1 d . . . . .
O2 O 0.5859(2) -0.26459(13) 0.26514(13) 0.0508(3) Uani 1 1 d . . . . .
H2 H 0.681723 -0.305487 0.233037 0.076 Uiso 1 1 calc GR . . . .
C2 C 0.3577(3) -0.10645(13) 0.25212(14) 0.0315(3) Uani 1 1 d . . . . .
H2A H 0.309794 -0.133701 0.324403 0.038 Uiso 1 1 calc R . . . .
H2B H 0.200046 -0.139718 0.174617 0.038 Uiso 1 1 calc R . . . .
O3 O 0.71657(17) 0.10159(10) 0.41818(9) 0.0316(2) Uani 1 1 d . . . . .
H3 H 0.815639 0.180677 0.429412 0.047 Uiso 1 1 calc GR . . . .
C3 C 0.4801(2) 0.06086(13) 0.31220(13) 0.0249(3) Uani 1 1 d . . . . .
O4 O 0.3138(2) 0.08143(14) 0.10177(11) 0.0477(3) Uani 1 1 d . . . . .
H4 H 0.346675 0.102617 0.038311 0.072 Uiso 1 1 calc GR . . . .
C4 C 0.5335(3) 0.10849(14) 0.19648(13) 0.0299(3) Uani 1 1 d . . . . .
O5 O 0.7469(2) 0.16162(12) 0.19289(12) 0.0485(3) Uani 1 1 d . . . . .
C5 C 0.2902(2) 0.12614(13) 0.37389(13) 0.0274(3) Uani 1 1 d . . . . .
H5A H 0.124444 0.087547 0.300564 0.033 Uiso 1 1 calc R . . . .
H5B H 0.261514 0.095227 0.447330 0.033 Uiso 1 1 calc R . . . .
O6 O 0.5906(2) 0.36407(10) 0.43320(13) 0.0488(3) Uani 1 1 d . . . . .
C6 C 0.3845(2) 0.28966(14) 0.43387(13) 0.0289(3) Uani 1 1 d . . . . .
O7 O 0.22138(18) 0.34600(10) 0.48584(11) 0.0383(3) Uani 1 1 d . . . . .
H7 H 0.278316 0.435099 0.512809 0.057 Uiso 1 1 calc GR . . . .
C7 C -0.0003(3) 0.48598(18) 0.16316(18) 0.0479(4) Uani 1 1 d . . . . .
C8 C 0.1587(3) 0.39477(18) 0.1450(2) 0.0525(4) Uani 1 1 d . . . . .
H8A H 0.211889 0.387703 0.063319 0.079 Uiso 1 1 calc GR . . . .
H8B H 0.059802 0.298853 0.133036 0.079 Uiso 1 1 calc GR . . . .
H8C H 0.309802 0.437297 0.226611 0.079 Uiso 1 1 calc GR . . . .

loop_
_atom_site_aniso_label
_atom_site_aniso_U_11
_atom_site_aniso_U_22
_atom_site_aniso_U_33
_atom_site_aniso_U_23
_atom_site_aniso_U_13
_atom_site_aniso_U_12
O1 0.0837(9) 0.0624(7) 0.0502(7) 0.0362(6) 0.0431(6) 0.0502(7)
C1 0.0391(7) 0.0247(6) 0.0301(7) 0.0102(5) 0.0111(6) 0.0135(5)
N1 0.0794(12) 0.0673(11) 0.1020(14) 0.0444(10) 0.0470(11) 0.0488(10)
O2 0.0720(8) 0.0547(7) 0.0662(7) 0.0424(6) 0.0431(6) 0.0458(6)
C2 0.0313(7) 0.0264(7) 0.0379(7) 0.0128(6) 0.0123(6) 0.0117(5)
O3 0.0255(5) 0.0333(5) 0.0343(5) 0.0145(4) 0.0060(4) 0.0097(4)
C3 0.0240(6) 0.0251(6) 0.0278(6) 0.0111(5) 0.0097(5) 0.0111(5)
O4 0.0499(6) 0.0747(8) 0.0381(6) 0.0342(6) 0.0189(5) 0.0341(6)
C4 0.0379(7) 0.0284(6) 0.0319(7) 0.0133(5) 0.0174(6) 0.0193(6)
O5 0.0452(6) 0.0582(7) 0.0548(7) 0.0328(6) 0.0282(5) 0.0160(5)
C5 0.0266(6) 0.0273(6) 0.0302(6) 0.0109(5) 0.0124(5) 0.0112(5)
O6 0.0424(6) 0.0274(5) 0.0775(8) 0.0141(5) 0.0336(6) 0.0133(5)
C6 0.0291(7) 0.0301(7) 0.0300(6) 0.0112(5) 0.0120(5) 0.0141(5)
O7 0.0368(5) 0.0284(5) 0.0521(6) 0.0113(5) 0.0222(5) 0.0168(4)
C7 0.0543(9) 0.0437(9) 0.0582(10) 0.0270(8) 0.0253(8) 0.0231(8)
C8 0.0559(10) 0.0461(9) 0.0735(12) 0.0334(9) 0.0296(9) 0.0275(8)

loop_
_atom_type_symbol
_atom_type_description
_atom_type_scat_dispersion_real
_atom_type_scat_dispersion_imag
_atom_type_scat_source
C C 0.0033 0.0016 'International Tables Vol C Tables 4.2.6.8 and 6.1.1.4'
H H 0.0000 0.0000 'International Tables Vol C Tables 4.2.6.8 and 6.1.1.4'
N N 0.0061 0.0033 'International Tables Vol C Tables 4.2.6.8 and 6.1.1.4'
O O 0.0106 0.0060 'International Tables Vol C Tables 4.2.6.8 and 6.1.1.4'

loop_
_geom_angle_atom_site_label_1
_geom_angle_atom_site_label_2
_geom_angle_atom_site_label_3
_geom_angle
_geom_angle_site_symmetry_1
_geom_angle_site_symmetry_3
O1 C1 O2 122.41(12) . .
O1 C1 C2 125.32(12) . .
O2 C1 C2 112.28(11) . .
C1 O2 H2 109.5 . .
C1 C2 H2A 109.1 . .
C1 C2 H2B 109.1 . .
C1 C2 C3 112.44(10) . .
H2A C2 H2B 107.8 . .
C3 C2 H2A 109.1 . .
C3 C2 H2B 109.1 . .
C3 O3 H3 109.5 . .
O3 C3 C2 106.41(10) . .
O3 C3 C4 110.11(10) . .
O3 C3 C5 111.21(10) . .
C4 C3 C2 110.42(10) . .
C4 C3 C5 110.67(10) . .
C5 C3 C2 107.92(10) . .
C4 O4 H4 109.5 . .
O4 C4 C3 111.08(11) . .
O5 C4 C3 123.85(12) . .
O5 C4 O4 125.07(12) . .
C3 C5 H5A 108.9 . .
C3 C5 H5B 108.9 . .
H5A C5 H5B 107.7 . .
C6 C5 C3 113.36(10) . .
C6 C5 H5A 108.9 . .
C6 C5 H5B 108.9 . .
O6 C6 C5 123.57(11) . .
O6 C6 O7 122.88(12) . .
O7 C6 C5 113.55(11) . .
C6 O7 H7 109.5 . .
N1 C7 C8 179.27(19) . .
C7 C8 H8A 109.5 . .
C7 C8 H8B 109.5 . .
C7 C8 H8C 109.5 . .
H8A C8 H8B 109.5 . .
H8A C8 H8C 109.5 . .
H8B C8 H8C 109.5 . .

loop_
_geom_bond_atom_site_label_1
_geom_bond_atom_site_label_2
_geom_bond_distance
_geom_bond_site_symmetry_2
O1 C1 1.2043(17) .
C1 O2 1.3155(17) .
C1 C2 1.5083(18) .
N1 C7 1.128(2) .
O2 H2 0.8200 .
C2 H2A 0.9700 .
C2 H2B 0.9700 .
C2 C3 1.5354(17) .
O3 H3 0.8200 .
O3 C3 1.4152(15) .
C3 C4 1.5337(17) .
C3 C5 1.5340(16) .
O4 H4 0.8200 .
O4 C4 1.3228(17) .
C4 O5 1.1956(17) .
C5 H5A 0.9700 .
C5 H5B 0.9700 .
C5 C6 1.4959(18) .
O6 C6 1.2174(16) .
C6 O7 1.3148(15) .
O7 H7 0.8200 .
C7 C8 1.448(2) .
C8 H8A 0.9600 .
C8 H8B 0.9600 .
C8 H8C 0.9600 .

loop_
_geom_torsion_atom_site_label_1
_geom_torsion_atom_site_label_2
_geom_torsion_atom_site_label_3
_geom_torsion_atom_site_label_4
_geom_torsion
_geom_torsion_site_symmetry_1
_geom_torsion_site_symmetry_2
_geom_torsion_site_symmetry_3
_geom_torsion_site_symmetry_4
O1 C1 C2 C3 -58.45(18) . . . .
C1 C2 C3 O3 -55.13(13) . . . .
C1 C2 C3 C4 64.35(14) . . . .
C1 C2 C3 C5 -174.58(10) . . . .
O2 C1 C2 C3 121.38(13) . . . .
C2 C3 C4 O4 67.55(13) . . . .
C2 C3 C4 O5 -111.76(14) . . . .
C2 C3 C5 C6 -178.89(10) . . . .
O3 C3 C4 O4 -175.24(10) . . . .
O3 C3 C4 O5 5.46(17) . . . .
O3 C3 C5 C6 64.75(13) . . . .
C3 C5 C6 O6 0.48(19) . . . .
C3 C5 C6 O7 179.48(10) . . . .
C4 C3 C5 C6 -57.98(14) . . . .
C5 C3 C4 O4 -51.87(14) . . . .
C5 C3 C4 O5 128.82(13) . . . .
